data_1565415
loop_
_publ_author_name
'\/Duri\'c, Sonja \<Z.'
'Mojicevic, Marija'
'Vojnovic, Sandra'
'Wadepohl, Hubert'
'Andrejevi\'c, Tina P.'
'Stevanovi\'c, Nevena Lj.'
'Nikodinovic-Runic, Jasmina'
'Djuran, Milo\<s I.'
'Gli\<si\'c, Biljana \/D.'

_publ_section_title
;
 Silver(I) complexes with 1,10-phenanthroline-based ligands: The influence
 of epoxide function on the complex structure and biological activity
;
_journal_name_full 'Inorganica Chimica Acta'
_journal_page_first 119357
_journal_paper_doi 10.1016/j.ica.2019.119357
_journal_volume 502
_journal_year 2020
_chemical_absolute_configuration .
_chemical_formula_moiety 'C28 H16 Ag2 F6 N4 O6'
_chemical_formula_sum 'C28 H16 Ag2 F6 N4 O6'
_chemical_formula_weight 834.19
_space_group_crystal_system triclinic
_space_group_IT_number 2
_space_group_name_Hall '-P 1'
_space_group_name_H-M_alt 'P -1'
_atom_sites_solution_hydrogens mixed
_atom_sites_solution_primary iterative
_atom_sites_solution_secondary difmap
_cell_angle_alpha 93.987(9)
_cell_angle_beta 105.094(8)
_cell_angle_gamma 113.695(14)
_cell_formula_units_Z 1
_cell_length_a 7.850(4)
_cell_length_b 9.393(5)
_cell_length_c 10.296(5)
_cell_measurement_reflns_used 8151
_cell_measurement_temperature 100(2)
_cell_measurement_theta_max 31.78
_cell_measurement_theta_min 2.42
_cell_volume 658.0(6)
_computing_cell_refinement
;
SAINT (see _computing_data_reduction).
Standard uncertainties of the cell constants include systematic error
contributions from Monte Carlo simulations.
;
_computing_data_collection 'SMART-5.631 (Bruker AXS, 2003)'
_computing_structure_solution 'SUPERFLIP (Palatinus, 2007-2009)'
_diffrn_ambient_environment 'perfluoro polyether oil / N~2~'
_diffrn_ambient_temperature 100(1)
_diffrn_detector 'CCD plate'
_diffrn_detector_area_resol_mean 8.19
_diffrn_detector_type CCD-PXL-KAF2
_diffrn_measured_fraction_theta_full 1.000
_diffrn_measured_fraction_theta_max 0.933
_diffrn_measurement_device 'three-circle diffractometer'
_diffrn_measurement_device_type 'Bruker AXS Smart 1000'
_diffrn_measurement_method '\f- and \w-scans'
_diffrn_measurement_specimen_support 'polyimid foil'
_diffrn_radiation_collimation 'monocapillary collimator'
_diffrn_radiation_monochromator graphite
_diffrn_radiation_probe x-ray
_diffrn_radiation_type 'Mo K\a'
_diffrn_radiation_wavelength 0.71073
_diffrn_radiation_xray_symbol K-L~2,3~
_diffrn_reflns_av_R_equivalents 0.0259
_diffrn_reflns_av_unetI/netI 0.0234
_diffrn_reflns_Laue_measured_fraction_full 1.000
_diffrn_reflns_Laue_measured_fraction_max 0.933
_diffrn_reflns_limit_h_max 11
_diffrn_reflns_limit_h_min -11
_diffrn_reflns_limit_k_max 13
_diffrn_reflns_limit_k_min -14
_diffrn_reflns_limit_l_max 15
_diffrn_reflns_limit_l_min -15
_diffrn_reflns_number 16880
_diffrn_reflns_point_group_measured_fraction_full 1.000
_diffrn_reflns_point_group_measured_fraction_max 0.933
_diffrn_reflns_theta_full 25.242
_diffrn_reflns_theta_max 32.379
_diffrn_reflns_theta_min 2.090
_diffrn_source 'sealed X-Ray tube (Mo)'
_diffrn_source_type 'fine focus tube'
_diffrn_standards_number 0
_exptl_absorpt_coefficient_mu 1.586
_exptl_absorpt_correction_T_max 0.7464
_exptl_absorpt_correction_T_min 0.6778
_exptl_absorpt_correction_type multi-scan
_exptl_absorpt_process_details
;
multi-scan from symmetry-related measurements (Blessing 1995)
SADABS (see _computing_data_reduction)
;
_exptl_crystal_colour colourless
_exptl_crystal_density_diffrn 2.105
_exptl_crystal_description plate
_exptl_crystal_F_000 408
_exptl_crystal_size_max 0.220
_exptl_crystal_size_mid 0.210
_exptl_crystal_size_min 0.100
_refine_diff_density_max 1.157
_refine_diff_density_min -0.355
_refine_diff_density_rms 0.099
_refine_ls_extinction_coef .
_refine_ls_extinction_method none
_refine_ls_goodness_of_fit_ref 1.071
_refine_ls_hydrogen_treatment mixed
_refine_ls_matrix_type full
_refine_ls_number_parameters 263
_refine_ls_number_reflns 4403
_refine_ls_number_restraints 132
_refine_ls_restrained_S_all 1.070
_refine_ls_R_factor_all 0.0263
_refine_ls_R_factor_gt 0.0224
_refine_ls_shift/su_max 0.000
_refine_ls_shift/su_mean 0.000
_refine_ls_structure_factor_coef Fsqd
_refine_ls_weighting_scheme calc
_refine_ls_wR_factor_gt 0.0547
_refine_ls_wR_factor_ref 0.0567
_reflns_Friedel_coverage 0.000
_reflns_Friedel_fraction_full .
_reflns_Friedel_fraction_max .
_reflns_number_gt 4048
_reflns_number_total 4403
_reflns_threshold_expression 'I > 2\s(I)'
_cod_data_source_file ICA-2020-502-119357.cif
_cod_data_source_block ex_bg14
_cod_database_code 1565415
_shelx_space_group_comment
;
The symmetry employed for this shelxl refinement is uniquely defined
by the following loop, which should always be used as a source of
symmetry information in preference to the above space-group names.
They are only intended as comments.
;
_shelx_estimated_absorpt_t_max 0.858
_shelx_estimated_absorpt_t_min 0.722
_olex2_refinement_description
;
1. Fixed Uiso
 At 1.2 times of:
  All C(H) groups
2. Uiso/Uaniso restraints and constraints
F1A \\sim F2A \\sim F3A \\sim F1B \\sim F2B \\sim F3B \\sim C1 \\sim C2 \\sim
C3 \\sim C4 \\sim C5 \\sim C6 \\sim C7 \\sim C8 \\sim C9 \\sim C10 \\sim C11
\\sim C12 \\sim C13A \\sim C14A \\sim C13B \\sim C14B \\sim O1 \\sim O2 \\sim
O3A \\sim O3B: within 1A with sigma of 0.01 and sigma for terminal atoms of
0.01 within 1A
Uanis(C13A) = Uanis(C13B)
3. Rigid body (RIGU) restrains
 F1A, F2A, F3A, F1B, F2B, F3B, C13A, C13B, C14A, C14B, O2, O3A, O3B
 with sigma for 1-2 distances of 0.004 and sigma for 1-3 distances of 0.004
4. Same fragment restrains
{C13A, C14A, F1A, F2A, F3A, O3A} sigma for 1-2: 0.02, 1-3: 0.04
as in
{C13B, C14B, F1B, F2B, F3B, O3B}
5. Others
 Sof(C13B)=Sof(C14B)=Sof(F1B)=Sof(F2B)=Sof(F3B)=Sof(O3B)=1-FVAR(1)
 Sof(C13A)=Sof(C14A)=Sof(F1A)=Sof(F2A)=Sof(F3A)=Sof(O3A)=FVAR(1)
6.a Aromatic/amide H refined with riding coordinates:
 C1(H1), C2(H2), C3(H3), C8(H8), C9(H9), C10(H10)
;

loop_
_symmetry_equiv_pos_as_xyz
'x, y, z'
'-x, -y, -z'

loop_
_atom_site_label
_atom_site_type_symbol
_atom_site_fract_x
_atom_site_fract_y
_atom_site_fract_z
_atom_site_U_iso_or_equiv
_atom_site_adp_type
_atom_site_occupancy
_atom_site_site_symmetry_order
_atom_site_calc_flag
_atom_site_refinement_flags_posn
_atom_site_refinement_flags_adp
_atom_site_refinement_flags_occupancy
_atom_site_disorder_assembly
_atom_site_disorder_group
Ag Ag 0.20079(2) 0.07901(2) 1.09929(2) 0.01619(4) Uani 1 1 d . . . . .
O1 O 0.52361(18) 0.01242(16) 0.66422(13) 0.0229(3) Uani 1 1 d . . . . .
O2 O 0.21275(19) 0.23325(14) 1.28158(12) 0.0187(2) Uani 1 1 d . . . . .
N1 N 0.24956(19) -0.10630(16) 0.97743(14) 0.0144(2) Uani 1 1 d . . . . .
N2 N 0.1628(2) 0.12237(16) 0.86747(14) 0.0146(2) Uani 1 1 d . . . . .
C1 C 0.2783(2) -0.2253(2) 1.02764(18) 0.0184(3) Uani 1 1 d . . . . .
H1 H 0.265054 -0.240326 1.115440 0.022 Uiso 1 1 calc R U . . .
C2 C 0.3265(3) -0.3282(2) 0.9578(2) 0.0233(3) Uani 1 1 d . . . . .
H2 H 0.342411 -0.413114 0.995669 0.028 Uiso 1 1 calc R U . . .
C3 C 0.3506(3) -0.3034(2) 0.8315(2) 0.0230(3) Uani 1 1 d . . . . .
H3 H 0.384672 -0.371064 0.781579 0.028 Uiso 1 1 calc R U . . .
C4 C 0.3247(2) -0.17953(19) 0.77837(17) 0.0179(3) Uani 1 1 d . . . . .
C5 C 0.3634(3) -0.1424(2) 0.64883(18) 0.0213(3) Uani 1 1 d . . . . .
H5 H 0.365(3) -0.216(3) 0.592(3) 0.026 Uiso 1 1 d . U . . .
C6 C 0.3240(2) -0.0153(2) 0.59217(17) 0.0207(3) Uani 1 1 d . . . . .
H6 H 0.299(3) -0.013(3) 0.496(3) 0.025 Uiso 1 1 d . U . . .
C7 C 0.2435(2) 0.0692(2) 0.66589(16) 0.0162(3) Uani 1 1 d . . . . .
C8 C 0.1870(2) 0.1799(2) 0.61012(17) 0.0201(3) Uani 1 1 d . . . . .
H8 H 0.193151 0.198362 0.521517 0.024 Uiso 1 1 calc R U . . .
C9 C 0.1219(3) 0.2630(2) 0.68512(18) 0.0203(3) Uani 1 1 d . . . . .
H9 H 0.082569 0.339346 0.649153 0.024 Uiso 1 1 calc R U . . .
C10 C 0.1150(2) 0.23240(19) 0.81429(17) 0.0172(3) Uani 1 1 d . . . . .
H10 H 0.074707 0.292231 0.867150 0.021 Uiso 1 1 calc R U . . .
C11 C 0.2693(2) -0.08441(18) 0.85332(16) 0.0137(3) Uani 1 1 d . . . . .
C12 C 0.2255(2) 0.04089(18) 0.79459(15) 0.0133(3) Uani 1 1 d . . . . .
C13A C 0.243(4) 0.3598(17) 1.2464(16) 0.0163(8) Uani 0.538(8) 1 d D U P A 1
C14A C 0.2263(12) 0.4901(11) 1.3349(9) 0.0188(13) Uani 0.538(8) 1 d D U P A 1
F1A F 0.1554(13) 0.4434(10) 1.4361(9) 0.0473(18) Uani 0.538(8) 1 d D U P A 1
F2A F 0.1089(7) 0.5446(6) 1.2599(4) 0.0434(10) Uani 0.538(8) 1 d D U P A 1
F3A F 0.3957(5) 0.6168(5) 1.3876(6) 0.0544(16) Uani 0.538(8) 1 d D . P A 1
O3A O 0.2434(13) 0.3952(16) 1.1328(10) 0.0377(19) Uani 0.538(8) 1 d D U P A 1
C13B C 0.235(5) 0.365(2) 1.2432(19) 0.0163(8) Uani 0.462(8) 1 d D U P A 2
C14B C 0.2427(15) 0.4874(12) 1.3561(10) 0.0186(15) Uani 0.462(8) 1 d D U P A 2
F1B F 0.1035(12) 0.4252(13) 1.4140(10) 0.0340(14) Uani 0.462(8) 1 d D U P A 2
F2B F 0.2208(11) 0.6073(5) 1.3083(6) 0.0497(16) Uani 0.462(8) 1 d D U P A 2
F3B F 0.4078(6) 0.5455(8) 1.4578(6) 0.0582(19) Uani 0.462(8) 1 d D . P A 2
O3B O 0.3029(14) 0.4113(17) 1.1501(11) 0.0301(17) Uani 0.462(8) 1 d D U P A 2

loop_
_atom_site_aniso_label
_atom_site_aniso_U_11
_atom_site_aniso_U_22
_atom_site_aniso_U_33
_atom_site_aniso_U_23
_atom_site_aniso_U_13
_atom_site_aniso_U_12
Ag 0.02178(7) 0.01752(6) 0.01144(6) 0.00172(4) 0.00846(4) 0.00889(5)
O1 0.0190(6) 0.0304(7) 0.0195(6) 0.0014(5) 0.0099(5) 0.0091(5)
O2 0.0274(6) 0.0152(5) 0.0155(5) 0.0022(4) 0.0090(5) 0.0100(5)
N1 0.0146(6) 0.0144(6) 0.0136(6) 0.0026(5) 0.0053(5) 0.0052(5)
N2 0.0171(6) 0.0155(6) 0.0124(6) 0.0027(5) 0.0076(5) 0.0066(5)
C1 0.0171(7) 0.0161(7) 0.0197(8) 0.0051(6) 0.0049(6) 0.0054(6)
C2 0.0229(8) 0.0153(7) 0.0305(9) 0.0041(6) 0.0072(7) 0.0081(6)
C3 0.0225(8) 0.0147(7) 0.0309(9) -0.0020(6) 0.0098(7) 0.0075(6)
C4 0.0164(7) 0.0163(7) 0.0177(7) -0.0040(6) 0.0058(6) 0.0049(6)
C5 0.0216(8) 0.0243(8) 0.0172(7) -0.0043(6) 0.0085(6) 0.0090(7)
C6 0.0186(7) 0.0311(9) 0.0119(7) 0.0000(6) 0.0078(6) 0.0091(7)
C7 0.0158(7) 0.0210(7) 0.0107(6) 0.0014(5) 0.0067(5) 0.0057(6)
C8 0.0209(7) 0.0236(8) 0.0134(7) 0.0057(6) 0.0074(6) 0.0060(6)
C9 0.0241(8) 0.0202(7) 0.0180(7) 0.0077(6) 0.0086(6) 0.0092(6)
C10 0.0211(7) 0.0172(7) 0.0169(7) 0.0047(6) 0.0092(6) 0.0098(6)
C11 0.0128(6) 0.0133(6) 0.0129(6) -0.0001(5) 0.0045(5) 0.0039(5)
C12 0.0125(6) 0.0150(6) 0.0117(6) 0.0012(5) 0.0061(5) 0.0043(5)
C13A 0.0190(17) 0.0176(10) 0.0141(9) 0.0019(7) 0.0043(10) 0.0104(8)
C14A 0.017(2) 0.020(2) 0.021(3) 0.0043(17) 0.0078(18) 0.0081(17)
F1A 0.101(5) 0.032(3) 0.040(3) 0.020(3) 0.052(4) 0.039(3)
F2A 0.060(2) 0.053(2) 0.0456(19) 0.0177(17) 0.0204(17) 0.049(2)
F3A 0.0299(15) 0.0375(18) 0.071(3) -0.0308(19) 0.0191(17) -0.0047(13)
O3A 0.066(5) 0.027(2) 0.0167(19) 0.0075(16) 0.013(3) 0.017(4)
C13B 0.0190(17) 0.0176(10) 0.0141(9) 0.0019(7) 0.0043(10) 0.0104(8)
C14B 0.025(3) 0.017(2) 0.020(3) 0.0004(19) 0.007(2) 0.015(2)
F1B 0.045(2) 0.031(2) 0.031(3) -0.0009(17) 0.026(2) 0.0139(18)
F2B 0.107(5) 0.036(2) 0.049(3) 0.0280(18) 0.054(3) 0.051(3)
F3B 0.0351(17) 0.066(3) 0.050(3) -0.044(2) -0.0167(16) 0.0257(19)
O3B 0.055(5) 0.026(3) 0.022(3) 0.010(3) 0.023(3) 0.021(4)

loop_
_atom_type_symbol
_atom_type_description
_atom_type_scat_dispersion_real
_atom_type_scat_dispersion_imag
_atom_type_scat_source
C C 0.0033 0.0016 'International Tables Vol C Tables 4.2.6.8 and 6.1.1.4'
H H 0.0000 0.0000 'International Tables Vol C Tables 4.2.6.8 and 6.1.1.4'
Ag Ag -0.8971 1.1015 'International Tables Vol C Tables 4.2.6.8 and 6.1.1.4'
F F 0.0171 0.0103 'International Tables Vol C Tables 4.2.6.8 and 6.1.1.4'
N N 0.0061 0.0033 'International Tables Vol C Tables 4.2.6.8 and 6.1.1.4'
O O 0.0106 0.0060 'International Tables Vol C Tables 4.2.6.8 and 6.1.1.4'

loop_
_geom_angle_atom_site_label_1
_geom_angle_atom_site_label_2
_geom_angle_atom_site_label_3
_geom_angle
_geom_angle_site_symmetry_1
_geom_angle_site_symmetry_3
O2 Ag Ag 111.14(4) . 2_557
O2 Ag N1 159.04(5) . .
O2 Ag N2 128.43(5) . .
N1 Ag Ag 83.54(5) . 2_557
N1 Ag N2 71.09(5) . .
N2 Ag Ag 62.97(4) . 2_557
C6 O1 C5 60.74(12) . .
C13A O2 Ag 103.9(5) . .
C13B O2 Ag 104.5(5) . .
C1 N1 Ag 123.76(11) . .
C1 N1 C11 118.41(14) . .
C11 N1 Ag 117.50(11) . .
C10 N2 Ag 126.86(10) . .
C10 N2 C12 118.66(14) . .
C12 N2 Ag 113.69(10) . .
N1 C1 H1 118.4 . .
N1 C1 C2 123.29(16) . .
C2 C1 H1 118.4 . .
C1 C2 H2 120.9 . .
C3 C2 C1 118.17(16) . .
C3 C2 H2 120.9 . .
C2 C3 H3 120.2 . .
C2 C3 C4 119.61(16) . .
C4 C3 H3 120.2 . .
C3 C4 C5 121.04(15) . .
C3 C4 C11 118.66(16) . .
C11 C4 C5 120.24(16) . .
O1 C5 C4 114.15(14) . .
O1 C5 H5 112.1(16) . .
O1 C5 C6 59.60(12) . .
C4 C5 H5 118.7(16) . .
C6 C5 C4 119.26(14) . .
C6 C5 H5 118.0(16) . .
O1 C6 C5 59.65(11) . .
O1 C6 H6 114.3(14) . .
O1 C6 C7 114.73(14) . .
C5 C6 H6 121.4(15) . .
C5 C6 C7 118.56(15) . .
C7 C6 H6 115.5(15) . .
C8 C7 C6 120.68(15) . .
C8 C7 C12 118.82(14) . .
C12 C7 C6 120.50(15) . .
C7 C8 H8 120.4 . .
C9 C8 C7 119.17(15) . .
C9 C8 H8 120.4 . .
C8 C9 H9 120.7 . .
C8 C9 C10 118.61(16) . .
C10 C9 H9 120.7 . .
N2 C10 C9 122.88(15) . .
N2 C10 H10 118.6 . .
C9 C10 H10 118.6 . .
N1 C11 C4 121.79(15) . .
N1 C11 C12 118.19(13) . .
C4 C11 C12 120.00(15) . .
N2 C12 C7 121.78(15) . .
N2 C12 C11 117.42(14) . .
C7 C12 C11 120.76(14) . .
O2 C13A C14A 119.6(9) . .
O2 C13A O3A 129.8(11) . .
O3A C13A C14A 108.5(11) . .
F1A C14A C13A 114.3(9) . .
F1A C14A F2A 106.0(7) . .
F2A C14A C13A 111.4(10) . .
F3A C14A C13A 112.1(11) . .
F3A C14A F1A 108.3(7) . .
F3A C14A F2A 104.0(7) . .
O2 C13B C14B 112.0(10) . .
O3B C13B O2 124.7(13) . .
O3B C13B C14B 119.8(13) . .
F1B C14B C13B 112.8(12) . .
F2B C14B C13B 112.2(10) . .
F2B C14B F1B 106.3(9) . .
F3B C14B C13B 112.4(13) . .
F3B C14B F1B 105.0(8) . .
F3B C14B F2B 107.6(8) . .

loop_
_geom_bond_atom_site_label_1
_geom_bond_atom_site_label_2
_geom_bond_distance
_geom_bond_site_symmetry_2
Ag Ag 2.9633(12) 2_557
Ag O2 2.2475(14) .
Ag N1 2.2876(15) .
Ag N2 2.4112(17) .
O1 C5 1.454(2) .
O1 C6 1.454(2) .
O2 C13A 1.216(14) .
O2 C13B 1.288(16) .
N1 C1 1.338(2) .
N1 C11 1.347(2) .
N2 C10 1.339(2) .
N2 C12 1.3442(19) .
C1 H1 0.9500 .
C1 C2 1.390(3) .
C2 H2 0.9500 .
C2 C3 1.384(3) .
C3 H3 0.9500 .
C3 C4 1.384(3) .
C4 C5 1.478(2) .
C4 C11 1.405(2) .
C5 H5 0.88(2) .
C5 C6 1.470(3) .
C6 H6 0.96(3) .
C6 C7 1.475(2) .
C7 C8 1.389(2) .
C7 C12 1.401(2) .
C8 H8 0.9500 .
C8 C9 1.382(2) .
C9 H9 0.9500 .
C9 C10 1.390(2) .
C10 H10 0.9500 .
C11 C12 1.478(2) .
C13A C14A 1.544(9) .
C13A O3A 1.238(11) .
C14A F1A 1.325(8) .
C14A F2A 1.332(9) .
C14A F3A 1.319(9) .
C13B C14B 1.546(10) .
C13B O3B 1.235(12) .
C14B F1B 1.328(10) .
C14B F2B 1.315(10) .
C14B F3B 1.311(10) .

loop_
_geom_torsion_atom_site_label_1
_geom_torsion_atom_site_label_2
_geom_torsion_atom_site_label_3
_geom_torsion_atom_site_label_4
_geom_torsion
_geom_torsion_site_symmetry_1
_geom_torsion_site_symmetry_2
_geom_torsion_site_symmetry_3
_geom_torsion_site_symmetry_4
Ag O2 C13A C14A 169.7(16) . . . .
Ag O2 C13A O3A 8(3) . . . .
Ag O2 C13B C14B 178.9(15) . . . .
Ag O2 C13B O3B -22(3) . . . .
Ag N1 C1 C2 -173.59(13) . . . .
Ag N1 C11 C4 171.63(11) . . . .
Ag N1 C11 C12 -10.04(18) . . . .
Ag N2 C10 C9 171.11(13) . . . .
Ag N2 C12 C7 -169.99(12) . . . .
Ag N2 C12 C11 11.96(17) . . . .
O1 C5 C6 C7 -103.49(17) . . . .
O1 C6 C7 C8 118.42(18) . . . .
O1 C6 C7 C12 -60.5(2) . . . .
O2 C13A C14A F1A -8(3) . . . .
O2 C13A C14A F2A -128.0(19) . . . .
O2 C13A C14A F3A 116(2) . . . .
O2 C13B C14B F1B -46(3) . . . .
O2 C13B C14B F2B -165.6(17) . . . .
O2 C13B C14B F3B 73(2) . . . .
N1 C1 C2 C3 1.6(3) . . . .
N1 C11 C12 N2 -2.0(2) . . . .
N1 C11 C12 C7 179.98(14) . . . .
C1 N1 C11 C4 -2.0(2) . . . .
C1 N1 C11 C12 176.30(14) . . . .
C1 C2 C3 C4 -0.6(3) . . . .
C2 C3 C4 C5 175.46(16) . . . .
C2 C3 C4 C11 -1.7(3) . . . .
C3 C4 C5 O1 -115.86(18) . . . .
C3 C4 C5 C6 176.74(16) . . . .
C3 C4 C11 N1 3.0(2) . . . .
C3 C4 C11 C12 -175.26(15) . . . .
C4 C5 C6 O1 102.43(17) . . . .
C4 C5 C6 C7 -1.1(2) . . . .
C4 C11 C12 N2 176.41(14) . . . .
C4 C11 C12 C7 -1.7(2) . . . .
C5 O1 C6 C7 109.89(17) . . . .
C5 C4 C11 N1 -174.10(15) . . . .
C5 C4 C11 C12 7.6(2) . . . .
C5 C6 C7 C8 -174.07(16) . . . .
C5 C6 C7 C12 7.0(2) . . . .
C6 O1 C5 C4 -110.97(16) . . . .
C6 C7 C8 C9 -176.61(16) . . . .
C6 C7 C12 N2 176.28(15) . . . .
C6 C7 C12 C11 -5.7(2) . . . .
C7 C8 C9 C10 0.0(3) . . . .
C8 C7 C12 N2 -2.7(2) . . . .
C8 C7 C12 C11 175.28(14) . . . .
C8 C9 C10 N2 -2.2(3) . . . .
C10 N2 C12 C7 0.5(2) . . . .
C10 N2 C12 C11 -177.51(14) . . . .
C11 N1 C1 C2 -0.4(2) . . . .
C11 C4 C5 O1 61.2(2) . . . .
C11 C4 C5 C6 -6.2(2) . . . .
C12 N2 C10 C9 2.0(2) . . . .
C12 C7 C8 C9 2.4(2) . . . .
O3A C13A C14A F1A 157.1(14) . . . .
O3A C13A C14A F2A 37(2) . . . .
O3A C13A C14A F3A -79.2(19) . . . .
O3B C13B C14B F1B 155(2) . . . .
O3B C13B C14B F2B 35(3) . . . .
O3B C13B C14B F3B -87(2) . . . .
